data_7206275
loop_
_publ_author_name
'Serpell, Christopher J.'
'Thomas, Owen'
'Odell, Barbara'
'Claridge, Timothy D. W.'
'Chall, Ricky'
'Thompson, Amber L.'
'Beer, Paul D.'

_publ_section_title
;
 Dimeric self-association of an isophthalamide macrocycle in solution
 and the solid state
;
_journal_issue 14
_journal_name_full CrystEngComm
_journal_page_first 4586
_journal_paper_doi 10.1039/c1ce05271c
_journal_volume 13
_journal_year 2011
_chemical_formula_moiety 'C36 H46 N2 O9'
_chemical_formula_sum 'C36 H46 N2 O9'
_chemical_formula_weight 650.77
_space_group_IT_number 2
_symmetry_cell_setting triclinic
_symmetry_space_group_name_Hall '-P 1'
_symmetry_space_group_name_H-M 'P -1'
_atom_sites_solution_hydrogens geom
_atom_sites_solution_primary direct
_audit_creation_date 11-01-12
_audit_creation_method CRYSTALS_ver_14.07
_cell_angle_alpha 86.367(12)
_cell_angle_beta 82.052(10)
_cell_angle_gamma 74.500(8)
_cell_formula_units_Z 2
_cell_length_a 8.8825(19)
_cell_length_b 9.736(2)
_cell_length_c 19.949(5)
_cell_measurement_reflns_used 3381
_cell_measurement_temperature 150
_cell_measurement_theta_max 25
_cell_measurement_theta_min 5
_cell_volume 1645.8(6)
_computing_cell_refinement 'DENZO/SCALEPACK (Otwinowski & Minor, 1997)'
_computing_data_collection 'COLLECT (Nonius, 2001).'
_computing_data_reduction 'DENZO/SCALEPACK (Otwinowski & Minor, 1997)'
_computing_molecular_graphics 'CAMERON (Watkin et al., 1996)'
_computing_publication_material 'CRYSTALS (Betteridge et al., 2003)'
_computing_structure_refinement 'CRYSTALS (Betteridge et al., 2003)'
_computing_structure_solution 'Superflip (Palatinus & Chapuis, 2007)'
_diffrn_ambient_temperature 150
_diffrn_measured_fraction_theta_full 0.802
_diffrn_measured_fraction_theta_max 0.802
_diffrn_measurement_device Area
_diffrn_measurement_device_type 'Nonius KappaCCD'
_diffrn_measurement_method \w
_diffrn_radiation_monochromator graphite
_diffrn_radiation_type 'Mo K\a'
_diffrn_radiation_wavelength 0.71073
_diffrn_reflns_av_R_equivalents 0.145
_diffrn_reflns_limit_h_max 10
_diffrn_reflns_limit_h_min -10
_diffrn_reflns_limit_k_max 11
_diffrn_reflns_limit_k_min -10
_diffrn_reflns_limit_l_max 24
_diffrn_reflns_limit_l_min -23
_diffrn_reflns_number 12017
_diffrn_reflns_theta_full 25.441
_diffrn_reflns_theta_max 25.441
_diffrn_reflns_theta_min 5.116
_diffrn_standards_number 0
_exptl_absorpt_coefficient_mu 0.094
_exptl_absorpt_correction_T_max 0.99
_exptl_absorpt_correction_T_min 0.80
_exptl_absorpt_correction_type multi-scan
_exptl_absorpt_process_details 'DENZO/SCALEPACK (Otwinowski & Minor, 1997)'
_exptl_crystal_colour colourless
_exptl_crystal_density_diffrn 1.313
_exptl_crystal_density_method 'not measured'
_exptl_crystal_description plate
_exptl_crystal_F_000 696
_exptl_crystal_size_max 0.400
_exptl_crystal_size_mid 0.080
_exptl_crystal_size_min 0.080
_refine_diff_density_max 0.55
_refine_diff_density_min -0.57
_refine_ls_extinction_method None
_refine_ls_goodness_of_fit_ref 1.0927
_refine_ls_hydrogen_treatment none
_refine_ls_matrix_type full
_refine_ls_number_parameters 424
_refine_ls_number_reflns 3014
_refine_ls_number_restraints 0
_refine_ls_R_factor_all 0.1579
_refine_ls_R_factor_gt 0.1236
_refine_ls_shift/su_max 0.0001382
_refine_ls_shift/su_mean 0.0000285
_refine_ls_structure_factor_coef Fsqd
_refine_ls_weighting_details
;
Method= Modified Sheldrick
w=1/[\s^2^(F^2^) + ( 0.01P)^2^ +13.29P]
,where P=(max(Fo^2^,0) + 2Fc^2^)/3
;
_refine_ls_weighting_scheme calc
_refine_ls_wR_factor_all 0.2470
_refine_ls_wR_factor_gt 0.2289
_refine_ls_wR_factor_ref 0.2470
_reflns_limit_h_max 10
_reflns_limit_h_min -8
_reflns_limit_k_max 11
_reflns_limit_k_min -11
_reflns_limit_l_max 24
_reflns_limit_l_min 0
_reflns_number_gt 2242
_reflns_number_total 4891
_reflns_threshold_expression I>2.0\s(I)
_oxford_diffrn_Wilson_B_factor 1.66
_oxford_diffrn_Wilson_scale 8.32
_oxford_refine_ls_r_factor_ref 0.1579
_oxford_refine_ls_scale 0.508(2)
_oxford_reflns_number_all 3014
_oxford_reflns_threshold_expression_ref I>-3.0\s(I)
_oxford_structure_analysis_title 041CJS09
_cod_data_source_file c1ce05271c.txt
_cod_data_source_block SynSynPolymorph
_cod_original_cell_volume 1646.0(7)
_cod_original_sg_symbol_H-M 'P -1 '
_cod_database_code 7206275

loop_
_symmetry_equiv_pos_as_xyz
x,y,z
-x,-y,-z

loop_
_atom_site_label
_atom_site_type_symbol
_atom_site_fract_x
_atom_site_fract_y
_atom_site_fract_z
_atom_site_U_iso_or_equiv
_atom_site_occupancy
_atom_site_adp_type
_atom_site_refinement_flags_posn
_atom_site_refinement_flags_adp
_atom_site_refinement_flags_occupancy
_atom_site_disorder_assembly
_atom_site_disorder_group
_oxford_atom_site_special_shape
_atom_site_attached_hydrogens
C1 C 0.0807(13) 0.6483(11) 0.6679(5) 0.0448 1.0000 Uani . . . . . . .
C2 C 0.0595(13) 0.7571(12) 0.6195(5) 0.0499 1.0000 Uani . . . . . . .
C3 C 0.1836(13) 0.7773(11) 0.5738(5) 0.0449 1.0000 Uani . . . . . . .
C4 C 0.3408(13) 0.6938(11) 0.5772(5) 0.0449 1.0000 Uani . . . . . . .
C5 C 0.3571(13) 0.5874(11) 0.6290(5) 0.0487 1.0000 Uani . . . . . . .
C6 C 0.2341(14) 0.5632(10) 0.6737(5) 0.0441 1.0000 Uani . . . . . . .
C7 C 0.4735(12) 0.7342(11) 0.5343(5) 0.0450 1.0000 Uani . . . . . . .
C8 C 0.5032(15) 0.8594(12) 0.5657(6) 0.0602 1.0000 Uani . . . . . . .
C9 C 0.4411(13) 0.7730(11) 0.4617(5) 0.0500 1.0000 Uani . . . . . . .
C10 C 0.6300(13) 0.6107(11) 0.5311(5) 0.0556 1.0000 Uani . . . . . . .
C11 C 0.2702(15) 0.4525(11) 0.7298(5) 0.0477 1.0000 Uani . . . . . . .
O12 O 0.4077(10) 0.3906(9) 0.7363(4) 0.0748 1.0000 Uani . . . . . . .
N13 N 0.1524(11) 0.4290(9) 0.7727(4) 0.0465 1.0000 Uani . . . . . . .
C14 C 0.1717(14) 0.3336(12) 0.8303(5) 0.0538 1.0000 Uani . . . . . . .
C15 C 0.2054(14) 0.3988(12) 0.8892(5) 0.0509 1.0000 Uani . . . . . . .
O16 O 0.2052(9) 0.3047(7) 0.9447(3) 0.0502 1.0000 Uani . . . . . . .
C17 C 0.2058(11) 0.3446(11) 1.0084(5) 0.0397 1.0000 Uani . . . . . . .
C18 C 0.2454(12) 0.4715(12) 1.0211(6) 0.0508 1.0000 Uani . . . . . . .
C19 C 0.2460(12) 0.5089(11) 1.0874(5) 0.0466 1.0000 Uani . . . . . . .
C20 C 0.2126(12) 0.4228(11) 1.1394(5) 0.0398 1.0000 Uani . . . . . . .
C21 C 0.1749(12) 0.2936(11) 1.1271(5) 0.0465 1.0000 Uani . . . . . . .
C22 C 0.1752(11) 0.2639(11) 1.0622(5) 0.0412 1.0000 Uani . . . . . . .
O23 O 0.2040(8) 0.4491(7) 1.2072(3) 0.0475 1.0000 Uani . . . . . . .
C24 C 0.2708(12) 0.5612(12) 1.2222(5) 0.0485 1.0000 Uani . . . . . . .
C25 C 0.2443(12) 0.5785(12) 1.2970(5) 0.0516 1.0000 Uani . . . . . . .
O26 O 0.0801(8) 0.6496(8) 1.3160(3) 0.0574 1.0000 Uani . . . . . . .
C27 C 0.0486(12) 0.6943(11) 1.3837(5) 0.0449 1.0000 Uani . . . . . . .
C28 C -0.1155(14) 0.7927(11) 1.3947(5) 0.0596 1.0000 Uani . . . . . . .
O29 O -0.1299(9) 0.9235(8) 1.3554(3) 0.0600 1.0000 Uani . . . . . . .
C30 C -0.1794(14) 0.9188(11) 1.2916(5) 0.0523 1.0000 Uani . . . . . . .
C31 C -0.2219(13) 1.0685(11) 1.2637(5) 0.0484 1.0000 Uani . . . . . . .
O32 O -0.2762(9) 1.0671(8) 1.2004(3) 0.0580 1.0000 Uani . . . . . . .
C33 C -0.3395(14) 1.2061(11) 1.1741(5) 0.0534 1.0000 Uani . . . . . . .
C34 C -0.3776(13) 1.1995(12) 1.1047(5) 0.0528 1.0000 Uani . . . . . . .
O35 O -0.2385(9) 1.1679(8) 1.0583(3) 0.0568 1.0000 Uani . . . . . . .
C36 C -0.2489(14) 1.1447(11) 0.9919(5) 0.0446 1.0000 Uani . . . . . . .
C37 C -0.1105(13) 1.1138(10) 0.9483(5) 0.0435 1.0000 Uani . . . . . . .
C38 C -0.1081(14) 1.0879(9) 0.8813(5) 0.0463 1.0000 Uani . . . . . . .
C39 C -0.2464(14) 1.0875(11) 0.8568(5) 0.0431 1.0000 Uani . . . . . . .
C40 C -0.3862(12) 1.1184(11) 0.8985(5) 0.0422 1.0000 Uani . . . . . . .
C41 C -0.3885(13) 1.1457(10) 0.9668(6) 0.0473 1.0000 Uani . . . . . . .
O42 O -0.2295(9) 1.0596(8) 0.7893(3) 0.0518 1.0000 Uani . . . . . . .
C43 C -0.3656(13) 1.0499(11) 0.7610(5) 0.0508 1.0000 Uani . . . . . . .
C44 C -0.3140(12) 1.0241(11) 0.6870(5) 0.0450 1.0000 Uani . . . . . . .
N45 N -0.1826(9) 0.8957(9) 0.6779(4) 0.0447 1.0000 Uani . . . . . . .
C46 C -0.0976(13) 0.8678(11) 0.6165(5) 0.0442 1.0000 Uani . . . . . . .
O47 O -0.1359(9) 0.9263(8) 0.5647(4) 0.0547 1.0000 Uani . . . . . . .
H11 H -0.0052 0.6313 0.6962 0.0539 1.0000 Uiso R . . . . . .
H31 H 0.1646 0.8476 0.5400 0.0539 1.0000 Uiso R . . . . . .
H51 H 0.4572 0.5296 0.6332 0.0590 1.0000 Uiso R . . . . . .
H82 H 0.5829 0.8933 0.5369 0.0898 1.0000 Uiso R . . . . . .
H81 H 0.5375 0.8304 0.6093 0.0900 1.0000 Uiso R . . . . . .
H83 H 0.4063 0.9347 0.5715 0.0900 1.0000 Uiso R . . . . . .
H93 H 0.5332 0.7905 0.4350 0.0751 1.0000 Uiso R . . . . . .
H91 H 0.3555 0.8580 0.4607 0.0750 1.0000 Uiso R . . . . . .
H92 H 0.4141 0.6959 0.4428 0.0752 1.0000 Uiso R . . . . . .
H101 H 0.7111 0.6408 0.5016 0.0830 1.0000 Uiso R . . . . . .
H102 H 0.6609 0.5900 0.5760 0.0828 1.0000 Uiso R . . . . . .
H103 H 0.6120 0.5268 0.5136 0.0829 1.0000 Uiso R . . . . . .
H142 H 0.0756 0.3043 0.8431 0.0648 1.0000 Uiso R . . . . . .
H141 H 0.2583 0.2505 0.8181 0.0649 1.0000 Uiso R . . . . . .
H152 H 0.1241 0.4859 0.8995 0.0599 1.0000 Uiso R . . . . . .
H151 H 0.3059 0.4203 0.8792 0.0600 1.0000 Uiso R . . . . . .
H181 H 0.2719 0.5299 0.9852 0.0609 1.0000 Uiso R . . . . . .
H191 H 0.2693 0.5933 1.0957 0.0551 1.0000 Uiso R . . . . . .
H211 H 0.1517 0.2330 1.1626 0.0558 1.0000 Uiso R . . . . . .
H221 H 0.1521 0.1796 1.0539 0.0499 1.0000 Uiso R . . . . . .
H241 H 0.3834 0.5376 1.2066 0.0580 1.0000 Uiso R . . . . . .
H242 H 0.2194 0.6493 1.1996 0.0580 1.0000 Uiso R . . . . . .
H251 H 0.3103 0.6363 1.3093 0.0617 1.0000 Uiso R . . . . . .
H252 H 0.2704 0.4859 1.3201 0.0618 1.0000 Uiso R . . . . . .
H271 H 0.1248 0.7435 1.3924 0.0541 1.0000 Uiso R . . . . . .
H272 H 0.0539 0.6123 1.4147 0.0539 1.0000 Uiso R . . . . . .
H281 H -0.1410 0.8150 1.4424 0.0710 1.0000 Uiso R . . . . . .
H282 H -0.1900 0.7446 1.3825 0.0711 1.0000 Uiso R . . . . . .
H302 H -0.2700 0.8796 1.2965 0.0631 1.0000 Uiso R . . . . . .
H301 H -0.0944 0.8600 1.2616 0.0630 1.0000 Uiso R . . . . . .
H312 H -0.3028 1.1282 1.2951 0.0580 1.0000 Uiso R . . . . . .
H311 H -0.1290 1.1049 1.2570 0.0580 1.0000 Uiso R . . . . . .
H331 H -0.4327 1.2535 1.2035 0.0640 1.0000 Uiso R . . . . . .
H332 H -0.2608 1.2594 1.1715 0.0640 1.0000 Uiso R . . . . . .
H342 H -0.4443 1.2909 1.0921 0.0630 1.0000 Uiso R . . . . . .
H341 H -0.4331 1.1256 1.1037 0.0630 1.0000 Uiso R . . . . . .
H371 H -0.0165 1.1097 0.9651 0.0521 1.0000 Uiso R . . . . . .
H381 H -0.0138 1.0710 0.8523 0.0551 1.0000 Uiso R . . . . . .
H401 H -0.4796 1.1216 0.8819 0.0510 1.0000 Uiso R . . . . . .
H411 H -0.4830 1.1644 0.9955 0.0570 1.0000 Uiso R . . . . . .
H431 H -0.4493 1.1381 0.7666 0.0610 1.0000 Uiso R . . . . . .
H432 H -0.4028 0.9709 0.7830 0.0610 1.0000 Uiso R . . . . . .
H441 H -0.2813 1.1053 0.6651 0.0530 1.0000 Uiso R . . . . . .
H442 H -0.4011 1.0107 0.6663 0.0528 1.0000 Uiso R . . . . . .
H131 H 0.0589 0.4658 0.7633 0.0560 1.0000 Uiso R . . . . . .
H451 H -0.1460 0.8518 0.7133 0.0540 1.0000 Uiso R . . . . . .

loop_
_atom_site_aniso_label
_atom_site_aniso_U_11
_atom_site_aniso_U_22
_atom_site_aniso_U_33
_atom_site_aniso_U_23
_atom_site_aniso_U_13
_atom_site_aniso_U_12
C1 0.041(8) 0.039(7) 0.055(7) -0.011(6) -0.002(5) -0.011(6)
C2 0.042(8) 0.057(8) 0.044(6) 0.015(6) -0.006(6) -0.007(6)
C3 0.044(8) 0.044(7) 0.045(6) -0.003(5) -0.018(6) -0.001(6)
C4 0.057(9) 0.042(7) 0.037(6) -0.003(5) -0.002(5) -0.016(6)
C5 0.038(8) 0.040(7) 0.060(7) -0.006(6) -0.014(6) 0.008(6)
C6 0.054(8) 0.027(6) 0.050(6) -0.001(5) -0.001(6) -0.011(6)
C7 0.032(7) 0.039(7) 0.060(7) 0.015(5) -0.002(5) -0.007(5)
C8 0.072(9) 0.037(7) 0.085(8) 0.000(6) -0.012(7) -0.037(6)
C9 0.045(8) 0.038(6) 0.065(7) 0.007(5) -0.005(6) -0.010(5)
C10 0.048(8) 0.047(7) 0.069(7) 0.010(6) -0.006(6) -0.012(6)
C11 0.050(9) 0.034(7) 0.057(7) 0.002(5) -0.010(7) -0.006(6)
O12 0.042(6) 0.076(6) 0.088(6) 0.029(5) -0.011(4) 0.010(5)
N13 0.032(6) 0.049(6) 0.058(6) 0.006(4) -0.004(5) -0.012(4)
C14 0.049(8) 0.069(8) 0.041(6) 0.013(6) -0.005(5) -0.015(6)
C15 0.051(8) 0.054(7) 0.042(6) -0.002(6) 0.002(5) -0.009(6)
O16 0.061(6) 0.040(4) 0.046(5) -0.001(4) -0.009(4) -0.005(4)
C17 0.012(6) 0.051(7) 0.054(7) 0.007(6) -0.005(5) -0.006(5)
C18 0.037(7) 0.046(8) 0.063(8) 0.011(6) 0.000(5) -0.005(6)
C19 0.050(8) 0.031(6) 0.054(7) -0.005(6) -0.001(5) -0.005(5)
C20 0.030(7) 0.048(7) 0.041(6) 0.004(5) 0.004(5) -0.014(5)
C21 0.050(8) 0.029(6) 0.053(7) 0.001(5) -0.002(5) 0.001(5)
C22 0.029(7) 0.036(6) 0.059(8) 0.003(6) -0.002(5) -0.012(5)
O23 0.047(5) 0.043(5) 0.058(5) -0.002(3) -0.006(4) -0.022(4)
C24 0.031(7) 0.054(7) 0.063(7) 0.012(6) -0.008(5) -0.017(6)
C25 0.037(8) 0.051(7) 0.068(8) 0.005(6) -0.015(6) -0.011(6)
O26 0.038(5) 0.064(5) 0.061(5) -0.012(4) -0.012(4) 0.006(4)
C27 0.037(7) 0.045(7) 0.050(7) 0.006(5) -0.006(5) -0.008(5)
C28 0.084(10) 0.031(7) 0.051(6) -0.002(5) -0.011(6) 0.008(6)
O29 0.072(6) 0.046(5) 0.059(5) 0.001(4) -0.018(4) -0.005(4)
C30 0.065(9) 0.037(7) 0.058(7) -0.004(5) -0.011(6) -0.017(6)
C31 0.053(8) 0.041(7) 0.046(6) -0.002(5) -0.005(5) -0.002(5)
O32 0.068(6) 0.043(5) 0.053(5) -0.001(4) -0.016(4) 0.006(4)
C33 0.057(8) 0.051(8) 0.044(6) -0.001(5) -0.004(6) -0.001(6)
C34 0.039(8) 0.040(7) 0.072(8) -0.011(6) 0.002(6) -0.001(5)
O35 0.047(5) 0.058(5) 0.057(5) -0.002(4) -0.007(4) 0.001(4)
C36 0.044(8) 0.039(7) 0.045(7) 0.001(5) -0.009(6) 0.001(5)
C37 0.042(8) 0.041(7) 0.047(7) 0.000(5) -0.012(6) -0.007(5)
C38 0.054(9) 0.014(5) 0.060(8) 0.000(5) -0.002(6) 0.006(5)
C39 0.045(8) 0.041(7) 0.045(7) 0.002(5) -0.007(6) -0.012(5)
C40 0.024(7) 0.052(7) 0.047(7) 0.003(5) -0.008(5) -0.004(5)
C41 0.036(8) 0.024(6) 0.073(8) 0.007(5) 0.002(6) 0.001(5)
O42 0.043(5) 0.053(5) 0.056(5) -0.007(4) -0.008(4) -0.003(4)
C43 0.040(8) 0.040(7) 0.067(7) -0.011(5) -0.017(6) 0.006(5)
C44 0.023(6) 0.051(7) 0.064(7) 0.002(5) -0.014(5) -0.012(5)
N45 0.033(6) 0.044(6) 0.052(6) 0.004(4) -0.009(4) 0.001(4)
C46 0.052(8) 0.043(7) 0.042(7) 0.005(6) -0.014(6) -0.017(6)
O47 0.048(5) 0.050(5) 0.058(5) 0.003(4) -0.013(4) 0.003(4)

loop_
_atom_type_symbol
_atom_type_scat_dispersion_real
_atom_type_scat_dispersion_imag
_atom_type_scat_Cromer_Mann_a1
_atom_type_scat_Cromer_Mann_b1
_atom_type_scat_Cromer_Mann_a2
_atom_type_scat_Cromer_Mann_b2
_atom_type_scat_Cromer_Mann_a3
_atom_type_scat_Cromer_Mann_b3
_atom_type_scat_Cromer_Mann_a4
_atom_type_scat_Cromer_Mann_b4
_atom_type_scat_Cromer_Mann_c
_atom_type_scat_source
C 0.0033 0.0016 2.3100 20.8439 1.0200 10.2075 1.5886 0.5687 0.8650 51.6512 0.2156 'International Tables Vol C 4.2.6.8 and 6.1.1.4'
H 0.0000 0.0000 0.4930 10.5109 0.3229 26.1257 0.1402 3.1424 0.0408 57.7998 0.0030 'International Tables Vol C 4.2.6.8 and 6.1.1.4'
Br -0.2901 2.4595 17.1789 2.1723 5.2358 16.5796 5.6377 0.2609 3.9851 41.4328 2.9557 'International Tables Vol C 4.2.6.8 and 6.1.1.4'
N 0.0061 0.0033 12.2126 0.0057 3.1322 9.8933 2.0125 28.9975 1.1663 0.5826 -11.5290 'International Tables Vol C 4.2.6.8 and 6.1.1.4'
O 0.0106 0.0060 3.0485 13.2771 2.2868 5.7011 1.5463 0.3239 0.8670 32.9089 0.2508 'International Tables Vol C 4.2.6.8 and 6.1.1.4'

loop_
_geom_angle_atom_site_label_1
_geom_angle_site_symmetry_1
_geom_angle_atom_site_label_2
_geom_angle_site_symmetry_2
_geom_angle_atom_site_label_3
_geom_angle_site_symmetry_3
_geom_angle
_geom_angle_publ_flag
C2 . C1 . C6 . 119.0(10) yes
C2 . C1 . H11 . 120.4 no
C6 . C1 . H11 . 120.6 no
C1 . C2 . C3 . 121.3(10) yes
C1 . C2 . C46 . 122.5(10) yes
C3 . C2 . C46 . 116.0(9) yes
C2 . C3 . C4 . 121.7(9) yes
C2 . C3 . H31 . 119.3 no
C4 . C3 . H31 . 119.0 no
C3 . C4 . C5 . 114.8(10) yes
C3 . C4 . C7 . 119.8(9) yes
C5 . C4 . C7 . 125.0(10) yes
C4 . C5 . C6 . 124.2(10) yes
C4 . C5 . H51 . 118.2 no
C6 . C5 . H51 . 117.6 no
C1 . C6 . C5 . 118.9(9) yes
C1 . C6 . C11 . 122.5(10) yes
C5 . C6 . C11 . 118.5(10) yes
C4 . C7 . C8 . 107.9(9) yes
C4 . C7 . C9 . 113.0(10) yes
C8 . C7 . C9 . 109.5(8) yes
C4 . C7 . C10 . 112.0(8) yes
C8 . C7 . C10 . 107.3(10) yes
C9 . C7 . C10 . 107.0(8) yes
C7 . C8 . H82 . 109.9 no
C7 . C8 . H81 . 109.1 no
H82 . C8 . H81 . 109.8 no
C7 . C8 . H83 . 109.2 no
H82 . C8 . H83 . 109.9 no
H81 . C8 . H83 . 109.0 no
C7 . C9 . H93 . 110.0 no
C7 . C9 . H91 . 109.8 no
H93 . C9 . H91 . 108.8 no
C7 . C9 . H92 . 109.6 no
H93 . C9 . H92 . 109.1 no
H91 . C9 . H92 . 109.6 no
C7 . C10 . H101 . 108.8 no
C7 . C10 . H102 . 109.5 no
H101 . C10 . H102 . 109.8 no
C7 . C10 . H103 . 108.9 no
H101 . C10 . H103 . 109.8 no
H102 . C10 . H103 . 110.0 no
C6 . C11 . O12 . 120.0(11) yes
C6 . C11 . N13 . 118.6(10) yes
O12 . C11 . N13 . 121.3(9) yes
C11 . N13 . C14 . 124.0(9) yes
C11 . N13 . H131 . 118.0 no
C14 . N13 . H131 . 117.7 no
N13 . C14 . C15 . 112.9(10) yes
N13 . C14 . H142 . 108.8 no
C15 . C14 . H142 . 108.1 no
N13 . C14 . H141 . 108.8 no
C15 . C14 . H141 . 108.7 no
H142 . C14 . H141 . 109.5 no
C14 . C15 . O16 . 109.1(10) yes
C14 . C15 . H152 . 109.3 no
O16 . C15 . H152 . 108.9 no
C14 . C15 . H151 . 109.7 no
O16 . C15 . H151 . 110.6 no
H152 . C15 . H151 . 109.3 no
C15 . O16 . C17 . 122.2(9) yes
O16 . C17 . C18 . 121.8(9) yes
O16 . C17 . C22 . 121.6(11) yes
C18 . C17 . C22 . 116.6(10) yes
C17 . C18 . C19 . 120.2(10) yes
C17 . C18 . H181 . 120.2 no
C19 . C18 . H181 . 119.6 no
C18 . C19 . C20 . 120.0(11) yes
C18 . C19 . H191 . 120.1 no
C20 . C19 . H191 . 120.0 no
C19 . C20 . C21 . 120.2(10) yes
C19 . C20 . O23 . 125.9(10) yes
C21 . C20 . O23 . 113.8(9) yes
C20 . C21 . C22 . 117.0(10) yes
C20 . C21 . H211 . 121.2 no
C22 . C21 . H211 . 121.8 no
C21 . C22 . C17 . 125.9(11) yes
C21 . C22 . H221 . 117.3 no
C17 . C22 . H221 . 116.7 no
C20 . O23 . C24 . 115.8(8) yes
O23 . C24 . C25 . 108.1(9) yes
O23 . C24 . H241 . 110.7 no
C25 . C24 . H241 . 109.6 no
O23 . C24 . H242 . 109.4 no
C25 . C24 . H242 . 110.0 no
H241 . C24 . H242 . 109.0 no
C24 . C25 . O26 . 108.2(8) yes
C24 . C25 . H251 . 109.4 no
O26 . C25 . H251 . 109.8 no
C24 . C25 . H252 . 110.2 no
O26 . C25 . H252 . 109.8 no
H251 . C25 . H252 . 109.5 no
C25 . O26 . C27 . 112.6(8) yes
O26 . C27 . C28 . 108.8(8) yes
O26 . C27 . H271 . 109.7 no
C28 . C27 . H271 . 110.1 no
O26 . C27 . H272 . 110.1 no
C28 . C27 . H272 . 108.7 no
H271 . C27 . H272 . 109.4 no
C27 . C28 . O29 . 112.5(10) yes
C27 . C28 . H281 . 108.6 no
O29 . C28 . H281 . 108.8 no
C27 . C28 . H282 . 109.2 no
O29 . C28 . H282 . 108.8 no
H281 . C28 . H282 . 108.9 no
C28 . O29 . C30 . 113.8(9) yes
O29 . C30 . C31 . 107.3(9) yes
O29 . C30 . H302 . 109.9 no
C31 . C30 . H302 . 110.3 no
O29 . C30 . H301 . 109.9 no
C31 . C30 . H301 . 110.0 no
H302 . C30 . H301 . 109.4 no
C30 . C31 . O32 . 108.4(9) yes
C30 . C31 . H312 . 109.7 no
O32 . C31 . H312 . 110.9 no
C30 . C31 . H311 . 109.4 no
O32 . C31 . H311 . 108.9 no
H312 . C31 . H311 . 109.6 no
C31 . O32 . C33 . 112.6(8) yes
O32 . C33 . C34 . 110.5(9) yes
O32 . C33 . H331 . 109.7 no
C34 . C33 . H331 . 110.4 no
O32 . C33 . H332 . 108.8 no
C34 . C33 . H332 . 107.6 no
H331 . C33 . H332 . 109.8 no
C33 . C34 . O35 . 110.4(10) yes
C33 . C34 . H342 . 109.1 no
O35 . C34 . H342 . 109.0 no
C33 . C34 . H341 . 109.1 no
O35 . C34 . H341 . 109.7 no
H342 . C34 . H341 . 109.6 no
C34 . O35 . C36 . 118.9(9) yes
O35 . C36 . C37 . 117.1(10) yes
O35 . C36 . C41 . 124.5(10) yes
C37 . C36 . C41 . 118.4(10) yes
C36 . C37 . C38 . 121.6(11) yes
C36 . C37 . H371 . 118.9 no
C38 . C37 . H371 . 119.6 no
C37 . C38 . C39 . 119.8(10) yes
C37 . C38 . H381 . 120.2 no
C39 . C38 . H381 . 119.9 no
C38 . C39 . C40 . 120.2(10) yes
C38 . C39 . O42 . 114.6(9) yes
C40 . C39 . O42 . 125.1(11) yes
C39 . C40 . C41 . 119.8(10) yes
C39 . C40 . H401 . 120.6 no
C41 . C40 . H401 . 119.6 no
C40 . C41 . C36 . 120.1(10) yes
C40 . C41 . H411 . 119.9 no
C36 . C41 . H411 . 120.0 no
C39 . O42 . C43 . 117.9(8) yes
O42 . C43 . C44 . 106.3(8) yes
O42 . C43 . H431 . 111.2 no
C44 . C43 . H431 . 109.5 no
O42 . C43 . H432 . 109.2 no
C44 . C43 . H432 . 110.8 no
H431 . C43 . H432 . 109.8 no
C43 . C44 . N45 . 110.1(8) yes
C43 . C44 . H441 . 110.2 no
N45 . C44 . H441 . 109.4 no
C43 . C44 . H442 . 109.1 no
N45 . C44 . H442 . 108.9 no
H441 . C44 . H442 . 109.2 no
C44 . N45 . C46 . 120.1(8) yes
C44 . N45 . H451 . 118.4 no
C46 . N45 . H451 . 119.6 no
C2 . C46 . N45 . 113.1(8) yes
C2 . C46 . O47 . 122.2(10) yes
N45 . C46 . O47 . 124.7(10) yes

loop_
_geom_bond_atom_site_label_1
_geom_bond_site_symmetry_1
_geom_bond_atom_site_label_2
_geom_bond_site_symmetry_2
_geom_bond_distance
_geom_bond_publ_flag
C1 . C2 . 1.380(13) yes
C1 . C6 . 1.408(14) yes
C1 . H11 . 0.930 no
C2 . C3 . 1.379(15) yes
C2 . C46 . 1.525(14) yes
C3 . C4 . 1.424(14) yes
C3 . H31 . 0.929 no
C4 . C5 . 1.409(14) yes
C4 . C7 . 1.484(15) yes
C5 . C6 . 1.373(15) yes
C5 . H51 . 0.928 no
C6 . C11 . 1.509(14) yes
C7 . C8 . 1.505(15) yes
C7 . C9 . 1.520(13) yes
C7 . C10 . 1.573(13) yes
C8 . H82 . 0.963 no
C8 . H81 . 0.963 no
C8 . H83 . 0.968 no
C9 . H93 . 0.961 no
C9 . H91 . 0.964 no
C9 . H92 . 0.960 no
C10 . H101 . 0.962 no
C10 . H102 . 0.966 no
C10 . H103 . 0.968 no
C11 . O12 . 1.230(13) yes
C11 . N13 . 1.318(13) yes
N13 . C14 . 1.430(12) yes
N13 . H131 . 0.854 no
C14 . C15 . 1.472(15) yes
C14 . H142 . 0.968 no
C14 . H141 . 0.973 no
C15 . O16 . 1.392(11) yes
C15 . H152 . 0.968 no
C15 . H151 . 0.963 no
O16 . C17 . 1.352(12) yes
C17 . C18 . 1.418(15) yes
C17 . C22 . 1.331(13) yes
C18 . C19 . 1.397(15) yes
C18 . H181 . 0.930 no
C19 . C20 . 1.343(13) yes
C19 . H191 . 0.929 no
C20 . C21 . 1.429(15) yes
C20 . O23 . 1.379(12) yes
C21 . C22 . 1.345(14) yes
C21 . H211 . 0.929 no
C22 . H221 . 0.927 no
O23 . C24 . 1.438(13) yes
C24 . C25 . 1.492(14) yes
C24 . H241 . 0.975 no
C24 . H242 . 0.971 no
C25 . O26 . 1.446(12) yes
C25 . H251 . 0.976 no
C25 . H252 . 0.971 no
O26 . C27 . 1.413(11) yes
C27 . C28 . 1.511(14) yes
C27 . H271 . 0.967 no
C27 . H272 . 0.973 no
C28 . O29 . 1.438(12) yes
C28 . H281 . 0.971 no
C28 . H282 . 0.970 no
O29 . C30 . 1.410(12) yes
C30 . C31 . 1.496(13) yes
C30 . H302 . 0.970 no
C30 . H301 . 0.972 no
C31 . O32 . 1.415(12) yes
C31 . H312 . 0.973 no
C31 . H311 . 0.972 no
O32 . C33 . 1.417(12) yes
C33 . C34 . 1.479(14) yes
C33 . H331 . 0.969 no
C33 . H332 . 0.970 no
C34 . O35 . 1.413(12) yes
C34 . H342 . 0.968 no
C34 . H341 . 0.977 no
O35 . C36 . 1.376(12) yes
C36 . C37 . 1.378(14) yes
C36 . C41 . 1.398(15) yes
C37 . C38 . 1.371(14) yes
C37 . H371 . 0.931 no
C38 . C39 . 1.385(15) yes
C38 . H381 . 0.932 no
C39 . C40 . 1.367(14) yes
C39 . O42 . 1.371(12) yes
C40 . C41 . 1.402(14) yes
C40 . H401 . 0.926 no
C41 . H411 . 0.929 no
O42 . C43 . 1.430(12) yes
C43 . C44 . 1.501(13) yes
C43 . H431 . 0.974 no
C43 . H432 . 0.973 no
C44 . N45 . 1.466(12) yes
C44 . H441 . 0.971 no
C44 . H442 . 0.967 no
N45 . C46 . 1.349(12) yes
N45 . H451 . 0.859 no
C46 . O47 . 1.195(11) yes

loop_
_geom_hbond_atom_site_label_D
_geom_hbond_site_symmetry_D
_geom_hbond_atom_site_label_H
_geom_hbond_site_symmetry_H
_geom_hbond_atom_site_label_A
_geom_hbond_site_symmetry_A
_geom_hbond_angle_DHA
_geom_hbond_distance_DH
_geom_hbond_distance_HA
_geom_hbond_distance_DA
_geom_hbond_publ_flag
C9 . H91 . O47 2_576 170 0.96 2.53 3.486(15) yes
C24 . H241 . O12 2_667 126 0.98 2.57 3.238(15) yes
C25 . H251 . O12 2_667 125 0.98 2.49 3.161(15) yes
C43 . H431 . O12 1_465 155 0.97 2.53 3.435(15) yes
N13 . H131 . O23 2_567 152 0.85 2.27 3.049(15) yes

loop_
_cod_related_entry_id
_cod_related_entry_database
_cod_related_entry_code
1 ChemSpider 21430095
